data_7224538
loop_
_publ_author_name
'Guo, Xianmin'
'Yan, Yongnian'
'Guo, Huadong'
'Qi, Yanjuan'
'Liu, Chunming'

_publ_section_title
;
 Seven entangled coordination polymers assembled from triphenylamine-based
 bisimidazole and dicarboxylates: interpenetration, self-penetration and
 mixed entanglement
;
_journal_issue 14
_journal_name_full CrystEngComm
_journal_page_first 2546
_journal_paper_doi 10.1039/C6CE00102E
_journal_volume 18
_journal_year 2016
_chemical_formula_moiety 'C80 H58 N10 O8 Zn2'
_chemical_formula_sum 'C80 H58 N10 O8 Zn2'
_chemical_formula_weight 1418.10
_chemical_melting_point ?
_chemical_name_systematic
;
 ?
;
_space_group_IT_number 13
_symmetry_cell_setting monoclinic
_symmetry_space_group_name_Hall '-P 2yc'
_symmetry_space_group_name_H-M 'P 1 2/c 1'
_atom_sites_solution_hydrogens geom
_atom_sites_solution_primary direct
_atom_sites_solution_secondary difmap
_audit_creation_method SHELXL-97
_audit_update_record
;
2016-01-13 deposited with the CCDC.
2016-03-07 downloaded from the CCDC.
;
_cell_angle_alpha 90.00
_cell_angle_beta 97.276(2)
_cell_angle_gamma 90.00
_cell_formula_units_Z 2
_cell_length_a 12.4152(9)
_cell_length_b 9.8806(7)
_cell_length_c 27.299(2)
_cell_measurement_reflns_used 8117
_cell_measurement_temperature 293(2)
_cell_measurement_theta_max 26.02
_cell_measurement_theta_min 1.61
_cell_volume 3321.8(4)
_computing_cell_refinement 'Bruker SMART'
_computing_data_collection 'Bruker SMART'
_computing_data_reduction 'Bruker SAINT'
_computing_molecular_graphics SHELXP-97
_computing_publication_material SHELXTL
_computing_structure_refinement 'SHELXL-97 (Sheldrick, 1997)'
_computing_structure_solution 'SHELXS-97 (Sheldrick, 1990)'
_diffrn_ambient_temperature 293(2)
_diffrn_detector_area_resol_mean 9.00cm
_diffrn_measured_fraction_theta_full 0.997
_diffrn_measured_fraction_theta_max 0.997
_diffrn_measurement_device_type 'CCD area detector'
_diffrn_measurement_method 'phi and omega scans'
_diffrn_radiation_monochromator graphite
_diffrn_radiation_source 'fine-focus sealed tube'
_diffrn_radiation_type MoK\a
_diffrn_radiation_wavelength 0.71073
_diffrn_reflns_av_R_equivalents 0.0755
_diffrn_reflns_av_sigmaI/netI 0.0976
_diffrn_reflns_limit_h_max 12
_diffrn_reflns_limit_h_min -16
_diffrn_reflns_limit_k_max 13
_diffrn_reflns_limit_k_min -11
_diffrn_reflns_limit_l_max 36
_diffrn_reflns_limit_l_min -35
_diffrn_reflns_number 23648
_diffrn_reflns_theta_full 28.15
_diffrn_reflns_theta_max 28.15
_diffrn_reflns_theta_min 1.50
_diffrn_standards_decay_% none
_diffrn_standards_interval_count none
_diffrn_standards_interval_time none
_diffrn_standards_number none
_exptl_absorpt_coefficient_mu 0.791
_exptl_absorpt_correction_T_max 0.831
_exptl_absorpt_correction_T_min 0.812
_exptl_absorpt_correction_type empirical
_exptl_absorpt_process_details SADABS
_exptl_crystal_colour grey
_exptl_crystal_density_diffrn 1.418
_exptl_crystal_density_method 'not measured'
_exptl_crystal_description block
_exptl_crystal_F_000 1464
_exptl_crystal_size_max 0.27
_exptl_crystal_size_mid 0.25
_exptl_crystal_size_min 0.23
_refine_diff_density_max 0.841
_refine_diff_density_min -0.728
_refine_diff_density_rms 0.155
_refine_ls_extinction_method none
_refine_ls_goodness_of_fit_ref 1.035
_refine_ls_hydrogen_treatment constr
_refine_ls_matrix_type full
_refine_ls_number_parameters 451
_refine_ls_number_reflns 8117
_refine_ls_number_restraints 0
_refine_ls_restrained_S_all 1.035
_refine_ls_R_factor_all 0.1373
_refine_ls_R_factor_gt 0.0545
_refine_ls_shift/su_max 0.000
_refine_ls_shift/su_mean 0.000
_refine_ls_structure_factor_coef Fsqd
_refine_ls_weighting_details 'calc w=1/[\s^2^(Fo^2^)+(0.0892P)^2^+0.0000P] where P=(Fo^2^+2Fc^2^)/3'
_refine_ls_weighting_scheme calc
_refine_ls_wR_factor_gt 0.1286
_refine_ls_wR_factor_ref 0.1844
_reflns_number_gt 4327
_reflns_number_total 8117
_reflns_threshold_expression >2sigma(I)
_cod_data_source_file c6ce00102e2.cif
_cod_data_source_block 4
_cod_depositor_comments
;
The following automatic conversions were performed:

'_chemical_melting_point' value 'not measured' was changed to '?' -
the value is undefined or not given.

Automatic conversion script
Id: cif_fix_values 4268 2015-11-12 08:31:59Z antanas 

 Adding full bibliography for 7224535--7224541.cif.
;
_cod_original_sg_symbol_H-M p2/c
_cod_database_code 7224538

loop_
_symmetry_equiv_pos_as_xyz
'x, y, z'
'-x, y, -z+1/2'
'-x, -y, -z'
'x, -y, z-1/2'

loop_
_atom_site_label
_atom_site_type_symbol
_atom_site_fract_x
_atom_site_fract_y
_atom_site_fract_z
_atom_site_U_iso_or_equiv
_atom_site_adp_type
_atom_site_occupancy
_atom_site_symmetry_multiplicity
_atom_site_calc_flag
_atom_site_refinement_flags
C1 C 0.3431(4) 0.1396(5) 0.12043(18) 0.0473(12) Uani 1 1 d .
H1 H 0.4145 0.1088 0.1236 0.057 Uiso 1 1 calc R
C2 C 0.2646(4) 0.0884(5) 0.1448(2) 0.0493(12) Uani 1 1 d .
H2 H 0.2713 0.0181 0.1677 0.059 Uiso 1 1 calc R
C3 C 0.1996(3) 0.2532(4) 0.09649(16) 0.0373(10) Uani 1 1 d .
H3 H 0.1517 0.3159 0.0804 0.045 Uiso 1 1 calc R
C4 C 0.0659(3) 0.1497(4) 0.14414(16) 0.0381(10) Uani 1 1 d .
C5 C 0.0210(4) 0.0253(5) 0.1506(2) 0.0522(13) Uani 1 1 d .
H5 H 0.0597 -0.0530 0.1456 0.063 Uiso 1 1 calc R
C6 C -0.0830(4) 0.0161(5) 0.1647(2) 0.0545(14) Uani 1 1 d .
H6 H -0.1122 -0.0684 0.1700 0.065 Uiso 1 1 calc R
C7 C -0.1429(3) 0.1311(4) 0.17080(17) 0.0391(10) Uani 1 1 d .
C8 C -0.0959(4) 0.2549(5) 0.16378(18) 0.0447(11) Uani 1 1 d .
H8 H -0.1347 0.3338 0.1678 0.054 Uiso 1 1 calc R
C9 C 0.0080(4) 0.2634(5) 0.15092(18) 0.0449(12) Uani 1 1 d .
H9 H 0.0387 0.3479 0.1469 0.054 Uiso 1 1 calc R
C10 C -0.3234(3) 0.0240(4) 0.16635(16) 0.0377(10) Uani 1 1 d .
C11 C -0.3219(4) -0.0297(5) 0.11979(17) 0.0462(12) Uani 1 1 d .
H11 H -0.2688 -0.0018 0.1008 0.055 Uiso 1 1 calc R
C12 C -0.3985(4) -0.1248(5) 0.10087(17) 0.0445(11) Uani 1 1 d .
H12 H -0.3984 -0.1581 0.0690 0.053 Uiso 1 1 calc R
C13 C -0.4755(3) -0.1698(4) 0.12999(17) 0.0362(10) Uani 1 1 d .
C14 C -0.4775(4) -0.1170(5) 0.17634(17) 0.0444(11) Uani 1 1 d .
H14 H -0.5297 -0.1461 0.1956 0.053 Uiso 1 1 calc R
C15 C -0.4016(4) -0.0202(5) 0.19465(17) 0.0471(12) Uani 1 1 d .
H15 H -0.4033 0.0151 0.2261 0.056 Uiso 1 1 calc R
C16 C -0.5317(3) -0.3808(4) 0.08484(16) 0.0364(10) Uani 1 1 d .
H16 H -0.4635 -0.4028 0.0765 0.044 Uiso 1 1 calc R
C17 C -0.7019(4) -0.3855(5) 0.0911(2) 0.0538(14) Uani 1 1 d .
H17 H -0.7742 -0.4126 0.0877 0.065 Uiso 1 1 calc R
C18 C -0.6623(4) -0.2725(5) 0.1145(2) 0.0571(15) Uani 1 1 d .
H18 H -0.7013 -0.2089 0.1301 0.069 Uiso 1 1 calc R
C19 C -0.2902(3) 0.2440(5) 0.20576(17) 0.0413(11) Uani 1 1 d .
C20 C -0.2434(4) 0.2890(6) 0.25090(17) 0.0542(13) Uani 1 1 d .
H20 H -0.1876 0.2397 0.2685 0.065 Uiso 1 1 calc R
C21 C -0.2787(6) 0.4069(7) 0.2703(2) 0.0767(19) Uani 1 1 d .
H21 H -0.2471 0.4360 0.3012 0.092 Uiso 1 1 calc R
C22 C -0.3589(6) 0.4814(7) 0.2451(3) 0.080(2) Uani 1 1 d .
H22 H -0.3821 0.5615 0.2583 0.096 Uiso 1 1 calc R
C23 C -0.4048(5) 0.4368(7) 0.2000(3) 0.0766(18) Uani 1 1 d .
H23 H -0.4600 0.4873 0.1825 0.092 Uiso 1 1 calc R
C24 C -0.3711(4) 0.3182(6) 0.1798(2) 0.0575(14) Uani 1 1 d .
H24 H -0.4031 0.2892 0.1490 0.069 Uiso 1 1 calc R
C25 C 0.1926(4) 0.3790(4) -0.02891(17) 0.0419(11) Uani 1 1 d .
C26 C 0.1373(3) 0.3738(4) -0.08123(16) 0.0358(10) Uani 1 1 d .
C27 C 0.0253(4) 0.3649(5) -0.09055(17) 0.0456(11) Uani 1 1 d .
H27 H -0.0164 0.3629 -0.0646 0.055 Uiso 1 1 calc R
C28 C -0.0245(4) 0.3589(5) -0.13916(17) 0.0462(11) Uani 1 1 d .
H28 H -0.0997 0.3519 -0.1451 0.055 Uiso 1 1 calc R
C29 C 0.0339(3) 0.3630(4) -0.17870(15) 0.0362(10) Uani 1 1 d .
C30 C 0.1468(3) 0.3712(5) -0.16881(17) 0.0435(11) Uani 1 1 d .
H30 H 0.1886 0.3732 -0.1948 0.052 Uiso 1 1 calc R
C31 C 0.1968(3) 0.3764(5) -0.12075(17) 0.0442(11) Uani 1 1 d .
H31 H 0.2721 0.3818 -0.1148 0.053 Uiso 1 1 calc R
C32 C -0.0219(3) 0.3602(4) -0.22948(15) 0.0427(11) Uani 1 1 d .
H32 H -0.0973 0.3582 -0.2328 0.051 Uiso 1 1 calc R
C33 C 0.5586(4) 0.2518(5) 0.03153(18) 0.0451(12) Uani 1 1 d .
C34 C 0.6688(3) 0.2040(4) 0.02287(15) 0.0335(9) Uani 1 1 d .
C35 C 0.6812(3) 0.0799(5) 0.00165(17) 0.0426(11) Uani 1 1 d .
H35 H 0.6204 0.0272 -0.0084 0.051 Uiso 1 1 calc R
C36 C 0.7827(3) 0.0323(5) -0.00496(18) 0.0443(12) Uani 1 1 d .
H36 H 0.7895 -0.0528 -0.0188 0.053 Uiso 1 1 calc R
C37 C 0.8746(3) 0.1091(4) 0.00873(16) 0.0386(11) Uani 1 1 d .
C38 C 0.8610(3) 0.2365(5) 0.02806(18) 0.0453(12) Uani 1 1 d .
H38 H 0.9212 0.2919 0.0360 0.054 Uiso 1 1 calc R
C39 C 0.7601(4) 0.2825(5) 0.03577(18) 0.0458(12) Uani 1 1 d .
H39 H 0.7531 0.3673 0.0498 0.055 Uiso 1 1 calc R
C40 C 0.9855(3) 0.0619(4) 0.00396(18) 0.0433(11) Uani 1 1 d .
H40 H 1.0401 0.1270 0.0069 0.052 Uiso 1 1 calc R
N1 N 0.3028(3) 0.2438(4) 0.09020(13) 0.0360(8) Uani 1 1 d .
N2 N 0.1720(3) 0.1618(3) 0.12888(14) 0.0366(8) Uani 1 1 d .
N3 N -0.2480(3) 0.1235(4) 0.18540(15) 0.0448(10) Uani 1 1 d .
N4 N -0.5533(3) -0.2697(3) 0.11067(13) 0.0357(8) Uani 1 1 d .
N5 N -0.6199(3) -0.4543(3) 0.07298(13) 0.0350(8) Uani 1 1 d .
O1 O 0.2954(2) 0.3603(3) -0.02398(11) 0.0484(8) Uani 1 1 d .
O2 O 0.1391(3) 0.3997(4) 0.00508(12) 0.0582(10) Uani 1 1 d .
O3 O 0.4775(3) 0.1808(5) 0.01887(17) 0.0851(14) Uani 1 1 d .
O4 O 0.5471(3) 0.3612(4) 0.05058(18) 0.0832(14) Uani 1 1 d .
Zn1 Zn 0.37690(3) 0.35748(5) 0.041581(17) 0.03229(16) Uani 1 1 d .

loop_
_atom_site_aniso_label
_atom_site_aniso_U_11
_atom_site_aniso_U_22
_atom_site_aniso_U_33
_atom_site_aniso_U_23
_atom_site_aniso_U_13
_atom_site_aniso_U_12
C1 0.033(2) 0.047(3) 0.062(3) 0.004(3) 0.005(2) 0.009(2)
C2 0.041(3) 0.039(3) 0.069(3) 0.010(3) 0.010(2) 0.011(2)
C3 0.030(2) 0.038(2) 0.044(3) -0.002(2) 0.0080(19) 0.001(2)
C4 0.030(2) 0.039(2) 0.046(3) 0.000(2) 0.0061(18) -0.004(2)
C5 0.041(3) 0.029(2) 0.089(4) -0.004(3) 0.017(3) 0.003(2)
C6 0.042(3) 0.031(3) 0.094(4) 0.004(3) 0.022(3) -0.007(2)
C7 0.034(2) 0.039(2) 0.045(3) -0.003(2) 0.0083(19) -0.003(2)
C8 0.039(2) 0.034(2) 0.064(3) 0.001(2) 0.019(2) 0.003(2)
C9 0.042(3) 0.030(2) 0.065(3) 0.002(2) 0.017(2) -0.002(2)
C10 0.033(2) 0.038(2) 0.042(3) -0.006(2) 0.0066(19) -0.0077(19)
C11 0.040(3) 0.054(3) 0.048(3) -0.002(2) 0.014(2) -0.009(2)
C12 0.042(3) 0.050(3) 0.042(3) -0.009(2) 0.010(2) -0.005(2)
C13 0.029(2) 0.033(2) 0.046(3) -0.007(2) 0.0055(19) -0.0031(18)
C14 0.044(3) 0.050(3) 0.042(3) -0.005(2) 0.017(2) -0.011(2)
C15 0.046(3) 0.057(3) 0.040(3) -0.009(2) 0.011(2) -0.015(2)
C16 0.025(2) 0.039(3) 0.046(3) -0.006(2) 0.0056(18) 0.0016(18)
C17 0.028(2) 0.057(3) 0.079(4) -0.023(3) 0.015(2) -0.002(2)
C18 0.033(2) 0.051(3) 0.091(4) -0.030(3) 0.021(3) -0.005(2)
C19 0.030(2) 0.049(3) 0.047(3) -0.006(2) 0.0105(19) -0.010(2)
C20 0.065(3) 0.061(3) 0.036(3) -0.008(3) 0.006(2) -0.005(3)
C21 0.089(5) 0.088(5) 0.057(4) -0.031(4) 0.022(3) -0.026(4)
C22 0.076(5) 0.071(4) 0.100(5) -0.027(4) 0.039(4) -0.009(4)
C23 0.055(4) 0.079(4) 0.099(5) 0.003(4) 0.019(3) 0.022(3)
C24 0.044(3) 0.070(4) 0.058(3) -0.010(3) 0.005(3) 0.005(3)
C25 0.048(3) 0.037(3) 0.038(3) -0.001(2) -0.006(2) -0.001(2)
C26 0.036(2) 0.032(2) 0.037(2) 0.001(2) -0.0054(18) 0.0004(19)
C27 0.034(2) 0.058(3) 0.044(3) 0.006(2) 0.002(2) 0.003(2)
C28 0.028(2) 0.064(3) 0.044(3) 0.004(3) -0.0035(19) 0.000(2)
C29 0.033(2) 0.035(2) 0.038(2) 0.000(2) -0.0048(18) 0.004(2)
C30 0.033(2) 0.057(3) 0.040(2) -0.001(2) 0.0017(19) 0.001(2)
C31 0.027(2) 0.057(3) 0.046(3) -0.001(2) -0.0050(19) -0.001(2)
C32 0.029(2) 0.054(3) 0.042(2) 0.000(2) -0.0073(18) 0.003(2)
C33 0.035(3) 0.058(3) 0.045(3) 0.009(2) 0.011(2) 0.018(2)
C34 0.026(2) 0.040(2) 0.035(2) -0.001(2) 0.0048(17) 0.0088(19)
C35 0.023(2) 0.052(3) 0.052(3) -0.005(2) 0.0010(19) 0.000(2)
C36 0.033(2) 0.043(3) 0.058(3) -0.019(2) 0.006(2) 0.004(2)
C37 0.026(2) 0.046(3) 0.044(3) 0.000(2) 0.0029(18) 0.0082(19)
C38 0.026(2) 0.040(3) 0.069(3) -0.011(2) 0.002(2) 0.002(2)
C39 0.041(3) 0.034(3) 0.064(3) -0.010(2) 0.009(2) 0.008(2)
C40 0.024(2) 0.046(3) 0.060(3) -0.003(2) 0.005(2) 0.005(2)
N1 0.0303(18) 0.039(2) 0.039(2) -0.0044(17) 0.0052(15) 0.0003(16)
N2 0.0313(18) 0.033(2) 0.046(2) -0.0017(17) 0.0068(16) 0.0007(16)
N3 0.0338(19) 0.043(2) 0.060(2) -0.012(2) 0.0132(18) -0.0102(17)
N4 0.0273(18) 0.0342(19) 0.046(2) -0.0073(17) 0.0065(16) 0.0021(15)
N5 0.0246(17) 0.041(2) 0.040(2) -0.0081(17) 0.0030(15) 0.0003(16)
O1 0.0395(18) 0.061(2) 0.0405(17) -0.0072(17) -0.0122(14) 0.0062(16)
O2 0.053(2) 0.083(3) 0.0368(19) 0.0045(18) -0.0001(16) 0.0056(19)
O3 0.0253(18) 0.126(4) 0.104(3) -0.024(3) 0.009(2) 0.009(2)
O4 0.052(2) 0.068(3) 0.135(4) -0.025(3) 0.032(2) 0.019(2)
Zn1 0.0194(2) 0.0425(3) 0.0344(3) -0.0069(2) 0.00101(17) 0.0015(2)

loop_
_atom_type_symbol
_atom_type_description
_atom_type_scat_dispersion_real
_atom_type_scat_dispersion_imag
_atom_type_scat_source
C C 0.0033 0.0016 'International Tables Vol C Tables 4.2.6.8 and 6.1.1.4'
H H 0.0000 0.0000 'International Tables Vol C Tables 4.2.6.8 and 6.1.1.4'
N N 0.0061 0.0033 'International Tables Vol C Tables 4.2.6.8 and 6.1.1.4'
O O 0.0106 0.0060 'International Tables Vol C Tables 4.2.6.8 and 6.1.1.4'
Zn Zn 0.2839 1.4301 'International Tables Vol C Tables 4.2.6.8 and 6.1.1.4'

loop_
_geom_angle_atom_site_label_1
_geom_angle_atom_site_label_2
_geom_angle_atom_site_label_3
_geom_angle
_geom_angle_site_symmetry_1
_geom_angle_site_symmetry_3
C2 C1 N1 110.3(4) . .
C2 C1 H1 124.8 . .
N1 C1 H1 124.8 . .
C1 C2 N2 105.8(4) . .
C1 C2 H2 127.1 . .
N2 C2 H2 127.1 . .
N1 C3 N2 111.9(4) . .
N1 C3 H3 124.0 . .
N2 C3 H3 124.0 . .
C9 C4 C5 119.5(4) . .
C9 C4 N2 119.4(4) . .
C5 C4 N2 121.0(4) . .
C4 C5 C6 120.0(4) . .
C4 C5 H5 120.0 . .
C6 C5 H5 120.0 . .
C7 C6 C5 120.8(4) . .
C7 C6 H6 119.6 . .
C5 C6 H6 119.6 . .
C6 C7 C8 118.0(4) . .
C6 C7 N3 121.4(4) . .
C8 C7 N3 120.5(4) . .
C7 C8 C9 121.0(4) . .
C7 C8 H8 119.5 . .
C9 C8 H8 119.5 . .
C4 C9 C8 120.7(4) . .
C4 C9 H9 119.6 . .
C8 C9 H9 119.6 . .
C11 C10 C15 119.0(4) . .
C11 C10 N3 121.4(4) . .
C15 C10 N3 119.6(4) . .
C10 C11 C12 120.9(4) . .
C10 C11 H11 119.5 . .
C12 C11 H11 119.5 . .
C11 C12 C13 119.4(4) . .
C11 C12 H12 120.3 . .
C13 C12 H12 120.3 . .
C14 C13 C12 120.0(4) . .
C14 C13 N4 120.7(4) . .
C12 C13 N4 119.3(4) . .
C13 C14 C15 120.2(4) . .
C13 C14 H14 119.9 . .
C15 C14 H14 119.9 . .
C10 C15 C14 120.5(4) . .
C10 C15 H15 119.8 . .
C14 C15 H15 119.8 . .
N5 C16 N4 111.2(4) . .
N5 C16 H16 124.4 . .
N4 C16 H16 124.4 . .
C18 C17 N5 109.8(4) . .
C18 C17 H17 125.1 . .
N5 C17 H17 125.1 . .
C17 C18 N4 106.6(4) . .
C17 C18 H18 126.7 . .
N4 C18 H18 126.7 . .
C24 C19 C20 119.5(5) . .
C24 C19 N3 121.5(4) . .
C20 C19 N3 118.9(4) . .
C19 C20 C21 120.2(5) . .
C19 C20 H20 119.9 . .
C21 C20 H20 119.9 . .
C22 C21 C20 121.1(6) . .
C22 C21 H21 119.5 . .
C20 C21 H21 119.5 . .
C21 C22 C23 118.7(6) . .
C21 C22 H22 120.7 . .
C23 C22 H22 120.7 . .
C22 C23 C24 121.4(6) . .
C22 C23 H23 119.3 . .
C24 C23 H23 119.3 . .
C19 C24 C23 119.2(5) . .
C19 C24 H24 120.4 . .
C23 C24 H24 120.4 . .
O2 C25 O1 125.0(4) . .
O2 C25 C26 119.9(4) . .
O1 C25 C26 115.1(4) . .
C31 C26 C27 118.8(4) . .
C31 C26 C25 121.0(4) . .
C27 C26 C25 120.2(4) . .
C26 C27 C28 119.5(4) . .
C26 C27 H27 120.3 . .
C28 C27 H27 120.3 . .
C29 C28 C27 122.2(4) . .
C29 C28 H28 118.9 . .
C27 C28 H28 118.9 . .
C28 C29 C30 117.8(4) . .
C28 C29 C32 120.5(4) . .
C30 C29 C32 121.7(4) . .
C31 C30 C29 120.4(4) . .
C31 C30 H30 119.8 . .
C29 C30 H30 119.8 . .
C30 C31 C26 121.4(4) . .
C30 C31 H31 119.3 . .
C26 C31 H31 119.3 . .
C32 C32 C29 127.7(5) 2_554 .
C32 C32 H32 116.1 2_554 .
C29 C32 H32 116.1 . .
O4 C33 O3 119.1(5) . .
O4 C33 C34 120.5(5) . .
O3 C33 C34 120.3(5) . .
O4 C33 Zn1 55.4(3) . .
O3 C33 Zn1 63.9(3) . .
C34 C33 Zn1 173.5(4) . .
C35 C34 C39 118.4(4) . .
C35 C34 C33 120.2(4) . .
C39 C34 C33 121.3(4) . .
C34 C35 C36 120.9(4) . .
C34 C35 H35 119.5 . .
C36 C35 H35 119.5 . .
C35 C36 C37 121.0(4) . .
C35 C36 H36 119.5 . .
C37 C36 H36 119.5 . .
C36 C37 C38 117.8(4) . .
C36 C37 C40 123.4(4) . .
C38 C37 C40 118.8(4) . .
C39 C38 C37 121.2(4) . .
C39 C38 H38 119.4 . .
C37 C38 H38 119.4 . .
C38 C39 C34 120.6(4) . .
C38 C39 H39 119.7 . .
C34 C39 H39 119.7 . .
C40 C40 C37 126.3(5) 3_755 .
C40 C40 H40 116.8 3_755 .
C37 C40 H40 116.8 . .
C3 N1 C1 105.1(4) . .
C3 N1 Zn1 124.8(3) . .
C1 N1 Zn1 130.0(3) . .
C3 N2 C2 106.8(4) . .
C3 N2 C4 124.7(4) . .
C2 N2 C4 128.5(4) . .
C10 N3 C7 121.8(4) . .
C10 N3 C19 117.5(3) . .
C7 N3 C19 117.3(3) . .
C16 N4 C18 106.6(3) . .
C16 N4 C13 125.6(3) . .
C18 N4 C13 127.7(4) . .
C16 N5 C17 105.7(3) . .
C16 N5 Zn1 125.0(3) . 1_445
C17 N5 Zn1 128.9(3) . 1_445
C25 O1 Zn1 119.7(3) . .
C33 O3 Zn1 86.8(3) . .
C33 O4 Zn1 96.1(3) . .
O1 Zn1 N1 112.43(14) . .
O1 Zn1 N5 110.70(13) . 1_665
N1 Zn1 N5 102.36(14) . 1_665
O1 Zn1 O4 120.52(17) . .
N1 Zn1 O4 117.59(16) . .
N5 Zn1 O4 88.23(14) 1_665 .
O1 Zn1 O3 89.98(14) . .
N1 Zn1 O3 93.58(15) . .
N5 Zn1 O3 145.96(14) 1_665 .
O4 Zn1 O3 57.75(14) . .
O1 Zn1 C33 105.87(15) . .
N1 Zn1 C33 108.89(15) . .
N5 Zn1 C33 116.75(16) 1_665 .
O4 Zn1 C33 28.53(15) . .
O3 Zn1 C33 29.28(14) . .

loop_
_geom_bond_atom_site_label_1
_geom_bond_atom_site_label_2
_geom_bond_distance
_geom_bond_site_symmetry_2
C1 C2 1.347(7) .
C1 N1 1.373(6) .
C1 H1 0.9300 .
C2 N2 1.382(5) .
C2 H2 0.9300 .
C3 N1 1.318(5) .
C3 N2 1.339(5) .
C3 H3 0.9300 .
C4 C9 1.359(6) .
C4 C5 1.371(6) .
C4 N2 1.436(5) .
C5 C6 1.396(6) .
C5 H5 0.9300 .
C6 C7 1.379(6) .
C6 H6 0.9300 .
C7 C8 1.379(6) .
C7 N3 1.414(5) .
C8 C9 1.381(6) .
C8 H8 0.9300 .
C9 H9 0.9300 .
C10 C11 1.379(6) .
C10 C15 1.385(6) .
C10 N3 1.411(5) .
C11 C12 1.389(6) .
C11 H11 0.9300 .
C12 C13 1.391(6) .
C12 H12 0.9300 .
C13 C14 1.371(6) .
C13 N4 1.434(5) .
C14 C15 1.390(6) .
C14 H14 0.9300 .
C15 H15 0.9300 .
C16 N5 1.320(5) .
C16 N4 1.350(5) .
C16 H16 0.9300 .
C17 C18 1.348(6) .
C17 N5 1.368(5) .
C17 H17 0.9300 .
C18 N4 1.370(5) .
C18 H18 0.9300 .
C19 C24 1.366(7) .
C19 C20 1.368(6) .
C19 N3 1.440(6) .
C20 C21 1.374(8) .
C20 H20 0.9300 .
C21 C22 1.353(9) .
C21 H21 0.9300 .
C22 C23 1.362(8) .
C22 H22 0.9300 .
C23 C24 1.383(8) .
C23 H23 0.9300 .
C24 H24 0.9300 .
C25 O2 1.225(6) .
C25 O1 1.280(5) .
C25 C26 1.505(6) .
C26 C31 1.383(6) .
C26 C27 1.384(6) .
C27 C28 1.392(6) .
C27 H27 0.9300 .
C28 C29 1.375(6) .
C28 H28 0.9300 .
C29 C30 1.396(6) .
C29 C32 1.469(6) .
C30 C31 1.379(6) .
C30 H30 0.9300 .
C31 H31 0.9300 .
C32 C32 1.306(9) 2_554
C32 H32 0.9300 .
C33 O4 1.216(6) .
C33 O3 1.240(6) .
C33 C34 1.494(6) .
C33 Zn1 2.532(4) .
C34 C35 1.374(6) .
C34 C39 1.382(6) .
C35 C36 1.378(6) .
C35 H35 0.9300 .
C36 C37 1.381(6) .
C36 H36 0.9300 .
C37 C38 1.384(6) .
C37 C40 1.475(5) .
C38 C39 1.374(6) .
C38 H38 0.9300 .
C39 H39 0.9300 .
C40 C40 1.300(8) 3_755
C40 H40 0.9300 .
N1 Zn1 2.044(4) .
N5 Zn1 2.046(3) 1_445
O1 Zn1 1.941(3) .
O3 Zn1 2.278(4) .
O4 Zn1 2.096(4) .
Zn1 N5 2.046(3) 1_665

loop_
_geom_torsion_atom_site_label_1
_geom_torsion_atom_site_label_2
_geom_torsion_atom_site_label_3
_geom_torsion_atom_site_label_4
_geom_torsion
_geom_torsion_site_symmetry_4
N1 C1 C2 N2 0.7(6) .
C9 C4 C5 C6 -0.8(8) .
N2 C4 C5 C6 -179.0(4) .
C4 C5 C6 C7 2.0(8) .
C5 C6 C7 C8 -1.6(8) .
C5 C6 C7 N3 -179.5(5) .
C6 C7 C8 C9 0.1(7) .
N3 C7 C8 C9 178.1(4) .
C5 C4 C9 C8 -0.6(7) .
N2 C4 C9 C8 177.5(4) .
C7 C8 C9 C4 1.0(8) .
C15 C10 C11 C12 1.2(7) .
N3 C10 C11 C12 -178.1(4) .
C10 C11 C12 C13 -2.2(7) .
C11 C12 C13 C14 2.1(7) .
C11 C12 C13 N4 -178.9(4) .
C12 C13 C14 C15 -1.0(7) .
N4 C13 C14 C15 -180.0(4) .
C11 C10 C15 C14 -0.1(7) .
N3 C10 C15 C14 179.2(4) .
C13 C14 C15 C10 0.0(7) .
N5 C17 C18 N4 0.4(6) .
C24 C19 C20 C21 0.9(8) .
N3 C19 C20 C21 177.1(5) .
C19 C20 C21 C22 -0.8(9) .
C20 C21 C22 C23 0.4(10) .
C21 C22 C23 C24 -0.1(10) .
C20 C19 C24 C23 -0.6(8) .
N3 C19 C24 C23 -176.7(5) .
C22 C23 C24 C19 0.2(9) .
O2 C25 C26 C31 167.6(4) .
O1 C25 C26 C31 -12.5(6) .
O2 C25 C26 C27 -13.1(7) .
O1 C25 C26 C27 166.8(4) .
C31 C26 C27 C28 -0.1(7) .
C25 C26 C27 C28 -179.4(4) .
C26 C27 C28 C29 -0.7(7) .
C27 C28 C29 C30 1.1(7) .
C27 C28 C29 C32 -178.3(4) .
C28 C29 C30 C31 -0.7(7) .
C32 C29 C30 C31 178.7(4) .
C29 C30 C31 C26 -0.1(7) .
C27 C26 C31 C30 0.4(7) .
C25 C26 C31 C30 179.8(4) .
C28 C29 C32 C32 -178.2(3) 2_554
C30 C29 C32 C32 2.4(5) 2_554
O4 C33 C34 C35 179.5(5) .
O3 C33 C34 C35 -1.2(7) .
Zn1 C33 C34 C35 -131(3) .
O4 C33 C34 C39 -0.5(7) .
O3 C33 C34 C39 178.7(5) .
Zn1 C33 C34 C39 49(3) .
C39 C34 C35 C36 2.4(7) .
C33 C34 C35 C36 -177.7(4) .
C34 C35 C36 C37 -1.2(7) .
C35 C36 C37 C38 -1.6(7) .
C35 C36 C37 C40 178.1(4) .
C36 C37 C38 C39 3.3(7) .
C40 C37 C38 C39 -176.5(5) .
C37 C38 C39 C34 -2.1(8) .
C35 C34 C39 C38 -0.8(7) .
C33 C34 C39 C38 179.3(4) .
C36 C37 C40 C40 -14.3(9) 3_755
C38 C37 C40 C40 165.4(6) 3_755
N2 C3 N1 C1 0.1(5) .
N2 C3 N1 Zn1 176.8(3) .
C2 C1 N1 C3 -0.6(5) .
C2 C1 N1 Zn1 -177.0(3) .
N1 C3 N2 C2 0.3(5) .
N1 C3 N2 C4 178.4(4) .
C1 C2 N2 C3 -0.6(5) .
C1 C2 N2 C4 -178.6(4) .
C9 C4 N2 C3 -38.2(6) .
C5 C4 N2 C3 140.0(5) .
C9 C4 N2 C2 139.5(5) .
C5 C4 N2 C2 -42.4(7) .
C11 C10 N3 C7 -29.0(7) .
C15 C10 N3 C7 151.7(5) .
C11 C10 N3 C19 129.4(5) .
C15 C10 N3 C19 -49.9(6) .
C6 C7 N3 C10 -40.7(7) .
C8 C7 N3 C10 141.4(5) .
C6 C7 N3 C19 160.8(4) .
C8 C7 N3 C19 -17.1(6) .
C24 C19 N3 C10 -51.7(6) .
C20 C19 N3 C10 132.2(5) .
C24 C19 N3 C7 107.7(5) .
C20 C19 N3 C7 -68.4(6) .
N5 C16 N4 C18 -1.1(5) .
N5 C16 N4 C13 178.8(4) .
C17 C18 N4 C16 0.4(6) .
C17 C18 N4 C13 -179.6(4) .
C14 C13 N4 C16 -138.2(5) .
C12 C13 N4 C16 42.8(6) .
C14 C13 N4 C18 41.7(7) .
C12 C13 N4 C18 -137.2(5) .
N4 C16 N5 C17 1.4(5) .
N4 C16 N5 Zn1 -171.9(3) 1_445
C18 C17 N5 C16 -1.1(6) .
C18 C17 N5 Zn1 171.9(4) 1_445
O2 C25 O1 Zn1 2.1(6) .
C26 C25 O1 Zn1 -177.7(3) .
O4 C33 O3 Zn1 4.8(5) .
C34 C33 O3 Zn1 -174.4(4) .
O3 C33 O4 Zn1 -5.2(6) .
C34 C33 O4 Zn1 174.0(4) .
C25 O1 Zn1 N1 45.2(4) .
C25 O1 Zn1 N5 -68.6(3) 1_665
C25 O1 Zn1 O4 -169.2(3) .
C25 O1 Zn1 O3 139.1(3) .
C25 O1 Zn1 C33 164.0(3) .
C3 N1 Zn1 O1 -48.7(4) .
C1 N1 Zn1 O1 127.1(4) .
C3 N1 Zn1 N5 70.1(4) 1_665
C1 N1 Zn1 N5 -114.1(4) 1_665
C3 N1 Zn1 O4 164.6(3) .
C1 N1 Zn1 O4 -19.6(4) .
C3 N1 Zn1 O3 -140.2(4) .
C1 N1 Zn1 O3 35.6(4) .
C3 N1 Zn1 C33 -165.7(3) .
C1 N1 Zn1 C33 10.1(4) .
C33 O4 Zn1 O1 -65.2(4) .
C33 O4 Zn1 N1 78.7(4) .
C33 O4 Zn1 N5 -178.3(4) 1_665
C33 O4 Zn1 O3 2.9(3) .
C33 O3 Zn1 O1 124.0(3) .
C33 O3 Zn1 N1 -123.5(3) .
C33 O3 Zn1 N5 -5.1(5) 1_665
C33 O3 Zn1 O4 -2.9(3) .
O4 C33 Zn1 O1 125.6(4) .
O3 C33 Zn1 O1 -59.5(3) .
C34 C33 Zn1 O1 73(3) .
O4 C33 Zn1 N1 -113.3(4) .
O3 C33 Zn1 N1 61.6(3) .
C34 C33 Zn1 N1 -166(3) .
O4 C33 Zn1 N5 1.9(4) 1_665
O3 C33 Zn1 N5 176.8(3) 1_665
C34 C33 Zn1 N5 -51(3) 1_665
O3 C33 Zn1 O4 174.9(5) .
C34 C33 Zn1 O4 -53(3) .
O4 C33 Zn1 O3 -174.9(5) .
C34 C33 Zn1 O3 132(3) .
